data_4035289
loop_
_publ_author_name
'DeForest, Jacob C.'
'Samame, Renzo A.'
'Suryn, Gregory'
'Burtea, Alexander'
'Rychnovsky, Scott D.'

_publ_section_title
;
 Second-Generation Synthesis of (+)-Fastigiatine Inspired by
 Conformational Studies.
;
_journal_issue 16
_journal_name_full 'The Journal of organic chemistry'
_journal_page_first 8914
_journal_page_last 8925
_journal_paper_doi 10.1021/acs.joc.8b01144
_journal_volume 83
_journal_year 2018
_chemical_absolute_configuration syn
_chemical_formula_sum 'C19 H28 N2 O'
_chemical_formula_weight 300.43
_space_group_crystal_system orthorhombic
_space_group_IT_number 19
_space_group_name_Hall 'P 2ac 2ab'
_space_group_name_H-M_alt 'P 21 21 21'
_atom_sites_solution_hydrogens difmap
_atom_sites_solution_primary dual
_atom_sites_solution_secondary difmap
_audit_creation_method SHELXL-2014/7
_cell_angle_alpha 90
_cell_angle_beta 90
_cell_angle_gamma 90
_cell_formula_units_Z 4
_cell_length_a 8.3394(7)
_cell_length_b 8.7910(7)
_cell_length_c 22.1495(18)
_cell_measurement_reflns_used 9932
_cell_measurement_temperature 133(2)
_cell_measurement_theta_max 28.24
_cell_measurement_theta_min 2.49
_cell_volume 1623.8(2)
_computing_cell_refinement 'Bruker SAINT 8.34a, 2013'
_computing_data_collection 'Bruker APEX2 2014.11-0, 2014'
_computing_data_reduction 'Bruker SAINT 8.34a, 2013'
_computing_molecular_graphics 'Bruker SHELXTL'
_computing_publication_material 'Bruker SHELXTL'
_computing_structure_refinement 'SHELXL-2014/7 (Sheldrick, 2014)'
_computing_structure_solution 'Bruker SHELXTL 2014/4'
_diffrn_ambient_temperature 133(2)
_diffrn_measured_fraction_theta_full 1.000
_diffrn_measured_fraction_theta_max 0.989
_diffrn_measurement_device_type 'Bruker SMART APEX II CCD'
_diffrn_measurement_method '\f and \w scans'
_diffrn_radiation_type MoK\a
_diffrn_radiation_wavelength 0.71073
_diffrn_reflns_av_R_equivalents 0.0284
_diffrn_reflns_av_unetI/netI 0.0225
_diffrn_reflns_Laue_measured_fraction_full 1.000
_diffrn_reflns_Laue_measured_fraction_max 0.989
_diffrn_reflns_limit_h_max 10
_diffrn_reflns_limit_h_min -11
_diffrn_reflns_limit_k_max 11
_diffrn_reflns_limit_k_min -11
_diffrn_reflns_limit_l_max 29
_diffrn_reflns_limit_l_min -29
_diffrn_reflns_number 19586
_diffrn_reflns_point_group_measured_fraction_full 1.000
_diffrn_reflns_point_group_measured_fraction_max 0.976
_diffrn_reflns_theta_full 25.500
_diffrn_reflns_theta_max 28.262
_diffrn_reflns_theta_min 1.839
_diffrn_source 'fine-focus sealed tube'
_exptl_absorpt_coefficient_mu 0.076
_exptl_absorpt_correction_T_max 0.8621
_exptl_absorpt_correction_T_min 0.8300
_exptl_absorpt_correction_type multi-scan
_exptl_absorpt_process_details 'Bruker SADABS 2014/5'
_exptl_crystal_colour colorless
_exptl_crystal_density_diffrn 1.229
_exptl_crystal_density_meas ?
_exptl_crystal_density_method not_measured
_exptl_crystal_description irregular
_exptl_crystal_F_000 656
_exptl_crystal_size_max 0.293
_exptl_crystal_size_mid 0.280
_exptl_crystal_size_min 0.198
_refine_diff_density_max 0.282
_refine_diff_density_min -0.217
_refine_diff_density_rms 0.039
_refine_ls_extinction_method none
_refine_ls_goodness_of_fit_ref 1.048
_refine_ls_hydrogen_treatment refall
_refine_ls_matrix_type full
_refine_ls_number_parameters 311
_refine_ls_number_reflns 3929
_refine_ls_number_restraints 0
_refine_ls_restrained_S_all 1.048
_refine_ls_R_factor_all 0.0363
_refine_ls_R_factor_gt 0.0334
_refine_ls_shift/su_max 0.000
_refine_ls_shift/su_mean 0.000
_refine_ls_structure_factor_coef Fsqd
_refine_ls_weighting_details 'w=1/[\s^2^(Fo^2^)+(0.0543P)^2^+0.2214P] where P=(Fo^2^+2Fc^2^)/3'
_refine_ls_weighting_scheme calc
_refine_ls_wR_factor_gt 0.0839
_refine_ls_wR_factor_ref 0.0865
_reflns_Friedel_coverage 0.717
_reflns_Friedel_fraction_full 1.000
_reflns_Friedel_fraction_max 0.960
_reflns_number_gt 3725
_reflns_number_total 3929
_reflns_threshold_expression 'I > 2\s(I)'
_cod_data_source_file jo8b01144_si_002.cif
_cod_data_source_block sdr29
_cod_depositor_comments
;
The following automatic conversions were performed:

data item '_exptl_crystal_density_meas' value 'not_measured' was
changed to '?' -- the value is perceived as not measured.

Automatic conversion script
Id: cif_fix_values 6909 2019-04-08 15:41:33Z antanas 
;
_cod_database_code 4035289
_shelx_shelxl_version_number 2014/7
_shelx_space_group_comment
; 
The symmetry employed for this shelxl refinement is uniquely defined 
by the following loop, which should always be used as a source of 
symmetry information in preference to the above space-group names. 
They are only intended as comments. 
;
_shelx_estimated_absorpt_t_min 0.978
_shelx_estimated_absorpt_t_max 0.985
_exptl_absorpt_special_details
; 
Reflections not merged 
19665 Corrected reflections written to file sdr29s.hkl 
Estimated minimum and maximum transmission:  0.8300  0.8621 
The ratio (0.9628) of these values is more reliable than their absolute values 
Additional spherical absorption correction applied with mu*r =  0.1000 
Lambda/2 correction factor = 0.00150 
;

loop_
_space_group_symop_operation_xyz
'x, y, z'
'-x+1/2, -y, z+1/2'
'-x, y+1/2, -z+1/2'
'x+1/2, -y+1/2, -z'

loop_
_atom_site_label
_atom_site_type_symbol
_atom_site_fract_x
_atom_site_fract_y
_atom_site_fract_z
_atom_site_U_iso_or_equiv
_atom_site_adp_type
_atom_site_occupancy
_atom_site_site_symmetry_order
_atom_site_calc_flag
O1 O 0.03339(15) 0.82359(15) 0.24059(5) 0.0205(3) Uani 1 1 d
N1 N 0.71225(16) 0.63902(16) 0.40591(6) 0.0159(3) Uani 1 1 d
N2 N 0.19885(16) 0.73727(15) 0.31304(6) 0.0140(3) Uani 1 1 d
C1 C 0.7430(2) 0.6998(2) 0.34419(8) 0.0189(3) Uani 1 1 d
C2 C 0.54839(19) 0.57160(18) 0.40449(7) 0.0125(3) Uani 1 1 d
C3 C 0.4851(2) 0.5522(2) 0.46860(7) 0.0150(3) Uani 1 1 d
C4 C 0.3252(2) 0.46677(19) 0.47437(7) 0.0154(3) Uani 1 1 d
C5 C 0.3236(2) 0.32437(19) 0.43437(8) 0.0175(3) Uani 1 1 d
C6 C 0.3704(2) 0.36208(18) 0.36872(7) 0.0155(3) Uani 1 1 d
C7 C 0.2565(2) 0.47891(18) 0.34310(7) 0.0144(3) Uani 1 1 d
C8 C 0.30037(18) 0.62408(18) 0.33919(7) 0.0121(3) Uani 1 1 d
C9 C 0.1620(2) 0.87294(19) 0.34979(8) 0.0172(3) Uani 1 1 d
C10 C 0.2768(2) 0.88112(19) 0.40307(7) 0.0155(3) Uani 1 1 d
C11 C 0.44794(19) 0.84768(18) 0.38240(7) 0.0150(3) Uani 1 1 d
C12 C 0.46261(19) 0.68224(18) 0.35998(7) 0.0118(3) Uani 1 1 d
C13 C 0.59131(19) 0.65721(19) 0.31018(7) 0.0150(3) Uani 1 1 d
C14 C 0.5914(2) 0.48212(19) 0.30286(8) 0.0173(3) Uani 1 1 d
C15 C 0.5425(2) 0.42407(19) 0.36653(7) 0.0148(3) Uani 1 1 d
C16 C 0.8420(2) 0.5412(2) 0.42711(9) 0.0228(4) Uani 1 1 d
C17 C 0.2937(2) 0.4270(2) 0.54047(8) 0.0228(4) Uani 1 1 d
C18 C 0.13306(19) 0.72914(19) 0.25672(7) 0.0149(3) Uani 1 1 d
C19 C 0.1912(2) 0.6073(2) 0.21407(7) 0.0190(3) Uani 1 1 d
H1A H 0.840(3) 0.656(2) 0.3263(9) 0.018(5) Uiso 1 1 d
H1B H 0.762(3) 0.810(2) 0.3448(9) 0.018(5) Uiso 1 1 d
H3A H 0.479(3) 0.652(3) 0.4882(10) 0.028(6) Uiso 1 1 d
H3B H 0.566(3) 0.490(2) 0.4907(9) 0.019(5) Uiso 1 1 d
H4A H 0.238(3) 0.534(2) 0.4617(9) 0.013(5) Uiso 1 1 d
H5A H 0.218(3) 0.279(3) 0.4358(10) 0.020(5) Uiso 1 1 d
H5B H 0.403(3) 0.248(3) 0.4509(9) 0.020(5) Uiso 1 1 d
H6A H 0.363(2) 0.270(2) 0.3436(9) 0.012(4) Uiso 1 1 d
H7A H 0.153(3) 0.447(2) 0.3295(9) 0.018(5) Uiso 1 1 d
H9A H 0.051(3) 0.872(2) 0.3628(9) 0.020(5) Uiso 1 1 d
H9B H 0.174(3) 0.961(2) 0.3251(10) 0.020(5) Uiso 1 1 d
H10A H 0.244(3) 0.810(3) 0.4357(10) 0.023(6) Uiso 1 1 d
H10B H 0.267(3) 0.985(3) 0.4214(10) 0.023(6) Uiso 1 1 d
H11A H 0.521(3) 0.862(2) 0.4156(9) 0.017(5) Uiso 1 1 d
H11B H 0.478(3) 0.920(3) 0.3497(10) 0.022(5) Uiso 1 1 d
H13A H 0.574(3) 0.713(2) 0.2727(10) 0.022(5) Uiso 1 1 d
H14A H 0.693(3) 0.445(2) 0.2899(10) 0.023(5) Uiso 1 1 d
H14B H 0.518(3) 0.451(2) 0.2709(9) 0.020(5) Uiso 1 1 d
H15A H 0.613(2) 0.349(2) 0.3834(8) 0.010(4) Uiso 1 1 d
H16A H 0.818(3) 0.501(3) 0.4676(10) 0.024(6) Uiso 1 1 d
H16B H 0.942(3) 0.602(3) 0.4311(12) 0.041(7) Uiso 1 1 d
H16C H 0.867(3) 0.454(3) 0.4006(10) 0.029(6) Uiso 1 1 d
H17A H 0.184(3) 0.382(3) 0.5467(10) 0.024(5) Uiso 1 1 d
H17B H 0.291(3) 0.519(3) 0.5661(11) 0.027(6) Uiso 1 1 d
H17C H 0.371(3) 0.355(3) 0.5547(11) 0.035(7) Uiso 1 1 d
H19A H 0.302(3) 0.587(3) 0.2186(10) 0.027(6) Uiso 1 1 d
H19B H 0.169(3) 0.646(3) 0.1724(11) 0.030(6) Uiso 1 1 d
H19C H 0.131(3) 0.512(3) 0.2198(10) 0.027(6) Uiso 1 1 d

loop_
_atom_site_aniso_label
_atom_site_aniso_U_11
_atom_site_aniso_U_22
_atom_site_aniso_U_33
_atom_site_aniso_U_23
_atom_site_aniso_U_13
_atom_site_aniso_U_12
O1 0.0158(6) 0.0246(6) 0.0210(6) 0.0050(5) -0.0039(5) 0.0018(5)
N1 0.0095(6) 0.0196(7) 0.0185(6) 0.0022(5) -0.0003(5) -0.0008(5)
N2 0.0133(6) 0.0142(6) 0.0144(6) -0.0016(5) -0.0008(5) 0.0014(5)
C1 0.0132(7) 0.0229(9) 0.0205(8) 0.0041(7) 0.0031(6) -0.0010(6)
C2 0.0099(7) 0.0137(7) 0.0139(7) 0.0001(6) -0.0002(6) 0.0001(6)
C3 0.0150(8) 0.0179(8) 0.0121(7) 0.0010(6) -0.0013(6) -0.0014(6)
C4 0.0143(8) 0.0171(7) 0.0147(7) 0.0034(6) 0.0015(6) -0.0005(6)
C5 0.0179(8) 0.0144(7) 0.0203(8) 0.0037(6) -0.0002(6) -0.0020(6)
C6 0.0187(8) 0.0117(7) 0.0160(7) -0.0012(6) -0.0019(6) -0.0007(6)
C7 0.0140(7) 0.0158(7) 0.0135(7) -0.0007(6) -0.0022(6) -0.0006(6)
C8 0.0107(6) 0.0157(7) 0.0100(6) -0.0010(6) 0.0000(6) 0.0009(6)
C9 0.0148(8) 0.0169(8) 0.0198(8) -0.0036(7) -0.0005(6) 0.0040(6)
C10 0.0170(8) 0.0132(7) 0.0161(7) -0.0033(6) 0.0007(6) 0.0010(6)
C11 0.0138(7) 0.0132(7) 0.0178(7) -0.0019(6) -0.0009(6) -0.0012(6)
C12 0.0118(7) 0.0123(7) 0.0114(7) -0.0001(5) 0.0002(6) -0.0010(6)
C13 0.0145(7) 0.0169(8) 0.0137(7) 0.0023(6) 0.0034(6) 0.0019(6)
C14 0.0190(8) 0.0176(8) 0.0153(7) -0.0012(6) 0.0040(6) 0.0041(6)
C15 0.0159(7) 0.0137(7) 0.0146(7) 0.0002(6) 0.0001(6) 0.0027(6)
C16 0.0126(8) 0.0313(10) 0.0244(9) 0.0040(8) -0.0023(7) 0.0034(7)
C17 0.0237(9) 0.0275(9) 0.0171(8) 0.0052(7) 0.0054(7) -0.0010(8)
C18 0.0114(7) 0.0176(8) 0.0156(8) 0.0039(6) 0.0001(6) -0.0034(6)
C19 0.0218(8) 0.0206(8) 0.0145(7) -0.0008(6) -0.0024(7) -0.0017(7)

loop_
_atom_type_symbol
_atom_type_description
_atom_type_scat_dispersion_real
_atom_type_scat_dispersion_imag
_atom_type_scat_source
C C 0.0033 0.0016 'International Tables Vol C Tables 4.2.6.8 and 6.1.1.4'
H H 0.0000 0.0000 'International Tables Vol C Tables 4.2.6.8 and 6.1.1.4'
N N 0.0061 0.0033 'International Tables Vol C Tables 4.2.6.8 and 6.1.1.4'
O O 0.0106 0.0060 'International Tables Vol C Tables 4.2.6.8 and 6.1.1.4'

loop_
_geom_angle_atom_site_label_1
_geom_angle_atom_site_label_2
_geom_angle_atom_site_label_3
_geom_angle
C16 N1 C2 116.91(14)
C16 N1 C1 112.25(13)
C2 N1 C1 106.33(12)
C18 N2 C8 124.90(13)
C18 N2 C9 117.56(13)
C8 N2 C9 117.53(13)
N1 C1 C13 102.91(13)
N1 C2 C3 110.04(13)
N1 C2 C15 111.98(13)
C3 C2 C15 113.67(13)
N1 C2 C12 100.72(12)
C3 C2 C12 120.00(13)
C15 C2 C12 99.49(12)
C2 C3 C4 115.67(13)
C17 C4 C5 111.43(14)
C17 C4 C3 109.93(14)
C5 C4 C3 111.01(14)
C4 C5 C6 111.55(13)
C7 C6 C15 109.55(13)
C7 C6 C5 110.00(14)
C15 C6 C5 110.02(13)
C8 C7 C6 120.26(15)
C7 C8 N2 122.09(14)
C7 C8 C12 123.27(14)
N2 C8 C12 114.61(13)
N2 C9 C10 109.57(13)
C9 C10 C11 110.27(13)
C10 C11 C12 110.63(13)
C8 C12 C11 110.17(13)
C8 C12 C13 110.63(12)
C11 C12 C13 114.64(13)
C8 C12 C2 113.00(13)
C11 C12 C2 114.92(13)
C13 C12 C2 92.50(12)
C1 C13 C14 107.24(14)
C1 C13 C12 100.84(13)
C14 C13 C12 102.44(13)
C13 C14 C15 103.38(13)
C6 C15 C2 108.06(13)
C6 C15 C14 112.98(14)
C2 C15 C14 102.10(13)
O1 C18 N2 120.18(15)
O1 C18 C19 121.02(15)
N2 C18 C19 118.72(14)

loop_
_geom_bond_atom_site_label_1
_geom_bond_atom_site_label_2
_geom_bond_distance
O1 C18 1.228(2)
N1 C16 1.460(2)
N1 C2 1.490(2)
N1 C1 1.490(2)
N2 C18 1.365(2)
N2 C8 1.429(2)
N2 C9 1.476(2)
C1 C13 1.519(2)
C2 C3 1.525(2)
C2 C15 1.547(2)
C2 C12 1.559(2)
C3 C4 1.535(2)
C4 C17 1.528(2)
C4 C5 1.534(2)
C5 C6 1.541(2)
C6 C7 1.510(2)
C6 C15 1.536(2)
C7 C8 1.330(2)
C8 C12 1.518(2)
C9 C10 1.521(2)
C10 C11 1.527(2)
C11 C12 1.542(2)
C12 C13 1.555(2)
C13 C14 1.548(2)
C14 C15 1.554(2)
C18 C19 1.508(2)

loop_
_geom_torsion_atom_site_label_1
_geom_torsion_atom_site_label_2
_geom_torsion_atom_site_label_3
_geom_torsion_atom_site_label_4
_geom_torsion
C16 N1 C1 C13 127.36(15)
C2 N1 C1 C13 -1.65(16)
C16 N1 C2 C3 71.64(18)
C1 N1 C2 C3 -162.12(14)
C16 N1 C2 C15 -55.81(19)
C1 N1 C2 C15 70.43(16)
C16 N1 C2 C12 -160.72(14)
C1 N1 C2 C12 -34.48(15)
N1 C2 C3 C4 -173.18(13)
C15 C2 C3 C4 -46.67(19)
C12 C2 C3 C4 70.77(19)
C2 C3 C4 C17 168.36(15)
C2 C3 C4 C5 44.61(19)
C17 C4 C5 C6 -174.86(15)
C3 C4 C5 C6 -51.97(19)
C4 C5 C6 C7 -58.38(18)
C4 C5 C6 C15 62.39(18)
C15 C6 C7 C8 -19.3(2)
C5 C6 C7 C8 101.72(18)
C6 C7 C8 N2 177.45(14)
C6 C7 C8 C12 -0.5(2)
C18 N2 C8 C7 -54.3(2)
C9 N2 C8 C7 125.50(17)
C18 N2 C8 C12 123.82(16)
C9 N2 C8 C12 -56.37(18)
C18 N2 C9 C10 -165.75(14)
C8 N2 C9 C10 14.43(19)
N2 C9 C10 C11 44.42(18)
C9 C10 C11 C12 -65.32(17)
C7 C8 C12 C11 -149.04(15)
N2 C8 C12 C11 32.86(18)
C7 C8 C12 C13 83.17(19)
N2 C8 C12 C13 -94.93(15)
C7 C8 C12 C2 -19.0(2)
N2 C8 C12 C2 162.92(13)
C10 C11 C12 C8 24.64(18)
C10 C11 C12 C13 150.18(14)
C10 C11 C12 C2 -104.39(15)
N1 C2 C12 C8 168.18(12)
C3 C2 C12 C8 -71.02(18)
C15 C2 C12 C8 53.49(15)
N1 C2 C12 C11 -64.21(16)
C3 C2 C12 C11 56.58(19)
C15 C2 C12 C11 -178.91(13)
N1 C2 C12 C13 54.50(13)
C3 C2 C12 C13 175.30(14)
C15 C2 C12 C13 -60.20(13)
N1 C1 C13 C14 -69.47(15)
N1 C1 C13 C12 37.33(15)
C8 C12 C13 C1 -171.62(13)
C11 C12 C13 C1 63.07(16)
C2 C12 C13 C1 -55.88(13)
C8 C12 C13 C14 -61.06(16)
C11 C12 C13 C14 173.63(13)
C2 C12 C13 C14 54.68(14)
C1 C13 C14 C15 76.35(16)
C12 C13 C14 C15 -29.32(16)
C7 C6 C15 C2 59.86(16)
C5 C6 C15 C2 -61.18(16)
C7 C6 C15 C14 -52.34(17)
C5 C6 C15 C14 -173.37(13)
N1 C2 C15 C6 179.03(12)
C3 C2 C15 C6 53.54(17)
C12 C2 C15 C6 -75.26(14)
N1 C2 C15 C14 -61.64(16)
C3 C2 C15 C14 172.88(14)
C12 C2 C15 C14 44.07(15)
C13 C14 C15 C6 106.79(15)
C13 C14 C15 C2 -9.02(16)
C8 N2 C18 O1 172.00(15)
C9 N2 C18 O1 -7.8(2)
C8 N2 C18 C19 -11.0(2)
C9 N2 C18 C19 169.17(15)
